data_7716738
loop_
_publ_author_name
'Mondal, Munmun'
'Mani, Ganesan'

_publ_section_title
;
 Copper(I) complexes bearing pyrrole-bridged S,N and N-donor ligands as
 catalysts for tandem hydroamination-alkynylation: effect of anions on
 product formation.
;
_journal_issue 33
_journal_name_full 'Dalton transactions (Cambridge, England : 2003)'
_journal_page_first 13996
_journal_page_last 14010
_journal_paper_doi 10.1039/d4dt01937g
_journal_volume 53
_journal_year 2024
_chemical_formula_sum 'C138 H136 N4 Ni2 P4'
_chemical_formula_weight 2091.80
_space_group_crystal_system monoclinic
_space_group_IT_number 14
_space_group_name_Hall '-P 2yn'
_space_group_name_H-M_alt 'P 1 21/n 1'
_atom_sites_solution_hydrogens mixed
_audit_block_doi 10.5517/ccdc.csd.cc2h3pv5
_audit_creation_method SHELXL-2018/3
_audit_update_record
;
2023-09-26 deposited with the CCDC.	2024-07-25 downloaded from the CCDC.
;
_cell_angle_alpha 90
_cell_angle_beta 115.652(4)
_cell_angle_gamma 90
_cell_formula_units_Z 2
_cell_length_a 12.8416(15)
_cell_length_b 35.708(4)
_cell_length_c 13.5064(15)
_cell_measurement_reflns_used 76740
_cell_measurement_temperature 296(2)
_cell_measurement_theta_max 28.318
_cell_measurement_theta_min 2.156
_cell_volume 5582.9(11)
_computing_structure_refinement 'SHELXL-2018/3 (Sheldrick, 2018)'
_diffrn_ambient_temperature 296(2)
_diffrn_measured_fraction_theta_full 0.999
_diffrn_measured_fraction_theta_max 0.996
_diffrn_measurement_device_type 'Bruker-D8 Venture APEX3'
_diffrn_measurement_method '\w scans'
_diffrn_radiation_type MoK\a
_diffrn_radiation_wavelength 0.71073
_diffrn_reflns_av_R_equivalents 0.1574
_diffrn_reflns_av_unetI/netI 0.1384
_diffrn_reflns_Laue_measured_fraction_full 0.999
_diffrn_reflns_Laue_measured_fraction_max 0.996
_diffrn_reflns_limit_h_max 17
_diffrn_reflns_limit_h_min -17
_diffrn_reflns_limit_k_max 47
_diffrn_reflns_limit_k_min -46
_diffrn_reflns_limit_l_max 18
_diffrn_reflns_limit_l_min -17
_diffrn_reflns_number 76740
_diffrn_reflns_point_group_measured_fraction_full 0.999
_diffrn_reflns_point_group_measured_fraction_max 0.996
_diffrn_reflns_theta_full 25.242
_diffrn_reflns_theta_max 28.318
_diffrn_reflns_theta_min 2.156
_diffrn_source 'Fine focused sealed tube'
_exptl_absorpt_coefficient_mu 0.449
_exptl_crystal_colour 'light yellow'
_exptl_crystal_density_diffrn 1.244
_exptl_crystal_description needle
_exptl_crystal_F_000 2216
_exptl_crystal_size_max 0.583
_exptl_crystal_size_mid 0.112
_exptl_crystal_size_min 0.094
_exptl_transmission_factor_max 0.7457
_exptl_transmission_factor_min 0.6476
_refine_diff_density_max 0.460
_refine_diff_density_min -0.332
_refine_diff_density_rms 0.067
_refine_ls_extinction_method none
_refine_ls_goodness_of_fit_ref 1.007
_refine_ls_hydrogen_treatment mixed
_refine_ls_matrix_type full
_refine_ls_number_parameters 675
_refine_ls_number_reflns 13848
_refine_ls_number_restraints 24
_refine_ls_restrained_S_all 1.009
_refine_ls_R_factor_all 0.1851
_refine_ls_R_factor_gt 0.0636
_refine_ls_shift/su_max 0.001
_refine_ls_shift/su_mean 0.000
_refine_ls_structure_factor_coef Fsqd
_refine_ls_weighting_details 'w=1/[\s^2^(Fo^2^)+(0.0648P)^2^+2.3358P] where P=(Fo^2^+2Fc^2^)/3'
_refine_ls_weighting_scheme calc
_refine_ls_wR_factor_gt 0.1321
_refine_ls_wR_factor_ref 0.1893
_reflns_Friedel_coverage 0.000
_reflns_number_gt 6106
_reflns_number_total 13848
_reflns_threshold_expression 'I > 2\s(I)'
_cod_data_source_file d4dt01937g2.cif
_cod_data_source_block Ni(0)
_cod_depositor_comments 'Adding full bibliography for 7716734--7716739.cif.'
_cod_original_sg_symbol_H-M 'P 21/n'
_cod_database_code 7716738
_shelx_shelxl_version_number 2018/3
_shelx_space_group_comment
;
The symmetry employed for this shelxl refinement is uniquely defined
by the following loop, which should always be used as a source of
symmetry information in preference to the above space-group names.
They are only intended as comments.
;

loop_
_space_group_symop_operation_xyz
'x, y, z'
'-x+1/2, y+1/2, -z+1/2'
'-x, -y, -z'
'x-1/2, -y-1/2, z-1/2'

loop_
_atom_site_label
_atom_site_type_symbol
_atom_site_fract_x
_atom_site_fract_y
_atom_site_fract_z
_atom_site_U_iso_or_equiv
_atom_site_adp_type
_atom_site_occupancy
_atom_site_site_symmetry_order
_atom_site_calc_flag
_atom_site_refinement_flags_posn
_atom_site_refinement_flags_adp
_atom_site_refinement_flags_occupancy
_atom_site_disorder_assembly
_atom_site_disorder_group
C1 C 0.8020(3) 0.14233(10) -0.1959(3) 0.0428(10) Uani 1 1 d . . . . .
C2 C 0.7313(4) 0.15346(11) -0.1473(3) 0.0479(10) Uani 1 1 d . . . . .
H2 H 0.762566 0.168099 -0.084147 0.058 Uiso 1 1 calc R U . . .
C3 C 0.6157(4) 0.14348(13) -0.1896(4) 0.0593(12) Uani 1 1 d . . . . .
H3 H 0.570865 0.150996 -0.154479 0.071 Uiso 1 1 calc R U . . .
C4 C 0.5683(4) 0.12258(13) -0.2831(4) 0.0655(14) Uani 1 1 d . . . . .
H4 H 0.490526 0.116097 -0.312740 0.079 Uiso 1 1 calc R U . . .
C5 C 0.6358(4) 0.11108(13) -0.3336(4) 0.0636(13) Uani 1 1 d . . . . .
H5 H 0.603450 0.096658 -0.397080 0.076 Uiso 1 1 calc R U . . .
C6 C 0.7512(4) 0.12081(12) -0.2907(3) 0.0551(11) Uani 1 1 d . . . . .
H6 H 0.795583 0.112818 -0.325725 0.066 Uiso 1 1 calc R U . . .
C7 C 0.9764(4) 0.17038(11) -0.2533(3) 0.0460(10) Uani 1 1 d . . . . .
C8 C 0.8921(4) 0.18926(12) -0.3423(3) 0.0598(12) Uani 1 1 d . . . . .
H8 H 0.819164 0.192823 -0.345142 0.072 Uiso 1 1 calc R U . . .
C9 C 0.9156(5) 0.20275(15) -0.4265(4) 0.0821(17) Uani 1 1 d . . . . .
H9 H 0.858614 0.215461 -0.484933 0.099 Uiso 1 1 calc R U . . .
C10 C 1.0225(6) 0.19750(16) -0.4243(5) 0.0901(18) Uani 1 1 d . . . . .
H10 H 1.037261 0.206490 -0.481625 0.108 Uiso 1 1 calc R U . . .
C11 C 1.1075(5) 0.17908(14) -0.3382(5) 0.0748(15) Uani 1 1 d . . . . .
H11 H 1.179846 0.175316 -0.336679 0.090 Uiso 1 1 calc R U . . .
C12 C 1.0840(4) 0.16624(12) -0.2540(4) 0.0579(12) Uani 1 1 d . . . . .
H12 H 1.142498 0.154278 -0.194855 0.069 Uiso 1 1 calc R U . . .
C13 C 0.8831(4) 0.24088(11) -0.1231(3) 0.0489(11) Uani 1 1 d . . . . .
H13 H 0.811732 0.230384 -0.179928 0.059 Uiso 1 1 calc R U . . .
C14 C 0.9492(4) 0.26611(12) -0.1659(4) 0.0610(13) Uani 1 1 d . . . . .
H14A H 0.949563 0.291320 -0.139019 0.073 Uiso 1 1 calc R U . . .
H14B H 0.909046 0.266846 -0.245428 0.073 Uiso 1 1 calc R U . . .
C15 C 1.0756(4) 0.25365(12) -0.1320(3) 0.0575(12) Uani 1 1 d . . . . .
H15A H 1.078666 0.239216 -0.191564 0.069 Uiso 1 1 calc R U . . .
H15B H 1.123046 0.275762 -0.121717 0.069 Uiso 1 1 calc R U . . .
C16 C 1.1262(4) 0.23045(11) -0.0284(3) 0.0505(11) Uani 1 1 d . . . . .
H16 H 1.192955 0.215152 -0.019845 0.061 Uiso 1 1 calc R U . . .
C17 C 1.1247(3) 0.24133(10) 0.0687(3) 0.0484(11) Uani 1 1 d . . . . .
H17 H 1.190323 0.232323 0.134881 0.058 Uiso 1 1 calc R U . . .
C18 C 1.0756(4) 0.27853(11) 0.0824(4) 0.0570(12) Uani 1 1 d . . . . .
H18A H 1.088271 0.296946 0.035942 0.068 Uiso 1 1 calc R U . . .
H18B H 1.117845 0.286719 0.157942 0.068 Uiso 1 1 calc R U . . .
C19 C 0.9458(4) 0.27756(11) 0.0540(3) 0.0546(12) Uani 1 1 d . . . . .
H19A H 0.936841 0.274852 0.121405 0.066 Uiso 1 1 calc R U . . .
H19B H 0.911333 0.301273 0.020930 0.066 Uiso 1 1 calc R U . . .
C20 C 0.8814(3) 0.24635(11) -0.0231(3) 0.0468(10) Uani 1 1 d . . . . .
H20 H 0.809023 0.239105 -0.020542 0.056 Uiso 1 1 calc R U . . .
C21 C 0.9718(4) 0.20895(10) 0.2279(3) 0.0455(10) Uani 1 1 d . . . . .
C22 C 0.8591(4) 0.21418(12) 0.2115(4) 0.0580(12) Uani 1 1 d . . . . .
H22 H 0.801621 0.198744 0.162291 0.070 Uiso 1 1 calc R U . . .
C23 C 0.8292(5) 0.24185(14) 0.2664(4) 0.0758(15) Uani 1 1 d . . . . .
H23 H 0.752596 0.244900 0.254039 0.091 Uiso 1 1 calc R U . . .
C24 C 0.9136(6) 0.26477(14) 0.3394(4) 0.0799(16) Uani 1 1 d . . . . .
H24 H 0.893865 0.283561 0.375838 0.096 Uiso 1 1 calc R U . . .
C25 C 1.0270(5) 0.26004(12) 0.3587(4) 0.0682(14) Uani 1 1 d . . . . .
H25 H 1.083996 0.275365 0.408908 0.082 Uiso 1 1 calc R U . . .
C26 C 1.0564(4) 0.23255(11) 0.3035(3) 0.0530(11) Uani 1 1 d . . . . .
H26 H 1.133247 0.229611 0.316522 0.064 Uiso 1 1 calc R U . . .
C27 C 1.1484(3) 0.15872(10) 0.2394(3) 0.0430(10) Uani 1 1 d . . . . .
C28 C 1.1745(4) 0.15064(11) 0.3486(3) 0.0538(11) Uani 1 1 d . . . . .
H28 H 1.121785 0.156488 0.376488 0.065 Uiso 1 1 calc R U . . .
C29 C 1.2791(5) 0.13387(12) 0.4161(4) 0.0662(14) Uani 1 1 d . . . . .
H29 H 1.296068 0.128653 0.488949 0.079 Uiso 1 1 calc R U . . .
C30 C 1.3573(5) 0.12499(14) 0.3757(5) 0.0769(16) Uani 1 1 d . . . . .
H30 H 1.426611 0.113474 0.421058 0.092 Uiso 1 1 calc R U . . .
C31 C 1.3336(4) 0.13300(12) 0.2689(4) 0.0672(14) Uani 1 1 d . . . . .
H31 H 1.386962 0.127149 0.241811 0.081 Uiso 1 1 calc R U . . .
C32 C 1.2290(4) 0.14998(11) 0.2011(4) 0.0506(11) Uani 1 1 d . . . . .
H32 H 1.213447 0.155516 0.128740 0.061 Uiso 1 1 calc R U . . .
C33 C 0.9153(3) 0.13579(10) 0.1494(3) 0.0454(10) Uani 1 1 d . . . . .
H33A H 0.915773 0.136672 0.221325 0.054 Uiso 1 1 calc R U . . .
H33B H 0.836564 0.140631 0.096098 0.054 Uiso 1 1 calc R U . . .
C34 C 0.9432(3) 0.09666(10) 0.1316(3) 0.0397(9) Uani 1 1 d . . . . .
C35 C 0.8761(3) 0.07024(10) 0.0588(3) 0.0443(10) Uani 1 1 d . . . . .
H35 H 0.805099 0.074476 -0.000601 0.053 Uiso 1 1 calc R U . . .
C36 C 0.9335(3) 0.03517(11) 0.0897(3) 0.0446(10) Uani 1 1 d . . . . .
H36 H 0.906524 0.012436 0.054172 0.053 Uiso 1 1 calc R U . . .
C37 C 1.0354(3) 0.04070(10) 0.1806(3) 0.0401(9) Uani 1 1 d . . . . .
C38 C 1.1335(3) 0.01377(10) 0.2453(3) 0.0399(9) Uani 1 1 d . . . . .
C39 C 1.1971(4) 0.02681(10) 0.3663(3) 0.0467(10) Uani 1 1 d . . . . .
C40 C 1.1354(4) 0.03790(11) 0.4229(3) 0.0585(12) Uani 1 1 d . . . . .
H40 H 1.055094 0.038069 0.387427 0.070 Uiso 1 1 calc R U . . .
C41 C 1.1913(6) 0.04890(14) 0.5328(4) 0.0756(15) Uani 1 1 d . . . . .
H41 H 1.148242 0.056081 0.570003 0.091 Uiso 1 1 calc R U . . .
C42 C 1.3096(6) 0.04914(15) 0.5859(4) 0.0844(19) Uani 1 1 d . . . . .
H42 H 1.346724 0.056497 0.659016 0.101 Uiso 1 1 calc R U . . .
C43 C 1.3728(5) 0.03863(15) 0.5317(4) 0.0811(17) Uani 1 1 d . . . . .
H43 H 1.453094 0.038740 0.568042 0.097 Uiso 1 1 calc R U . . .
C44 C 1.3178(4) 0.02768(12) 0.4216(4) 0.0603(13) Uani 1 1 d . . . . .
H44 H 1.361664 0.020909 0.384872 0.072 Uiso 1 1 calc R U . . .
C45 C 1.2178(3) 0.01183(11) 0.1922(3) 0.0435(10) Uani 1 1 d . . . . .
C46 C 1.2301(4) 0.04096(12) 0.1309(4) 0.0588(12) Uani 1 1 d . . . . .
H46 H 1.183833 0.062068 0.119099 0.071 Uiso 1 1 calc R U . . .
C47 C 1.3088(5) 0.03982(15) 0.0866(4) 0.0767(15) Uani 1 1 d . . . . .
H47 H 1.315737 0.060048 0.046495 0.092 Uiso 1 1 calc R U . . .
C48 C 1.3768(5) 0.00864(16) 0.1020(4) 0.0759(15) Uani 1 1 d . . . . .
H48 H 1.429453 0.007568 0.071742 0.091 Uiso 1 1 calc R U . . .
C49 C 1.3668(4) -0.02084(14) 0.1621(4) 0.0661(13) Uani 1 1 d . . . . .
H49 H 1.413262 -0.041859 0.173250 0.079 Uiso 1 1 calc R U . . .
C50 C 1.2881(4) -0.01949(12) 0.2061(4) 0.0540(11) Uani 1 1 d . . . . .
H50 H 1.281596 -0.039857 0.246005 0.065 Uiso 1 1 calc R U . . .
C51 C 1.0818(3) -0.02489(10) 0.2453(3) 0.0397(9) Uani 1 1 d . . . . .
C52 C 1.0524(4) -0.04183(11) 0.3194(3) 0.0513(11) Uani 1 1 d . . . . .
H52 H 1.064639 -0.032346 0.387728 0.062 Uiso 1 1 calc R U . . .
C53 C 0.9996(4) -0.07654(11) 0.2744(3) 0.0546(11) Uani 1 1 d . . . . .
H53 H 0.969866 -0.093641 0.307442 0.066 Uiso 1 1 calc R U . . .
C54 C 1.0002(3) -0.08045(10) 0.1741(3) 0.0386(9) Uani 1 1 d . . . . .
C55 C 0.9657(3) -0.11191(10) 0.0926(3) 0.0423(10) Uani 1 1 d . . . . .
H55A H 0.972010 -0.102887 0.027621 0.051 Uiso 1 1 calc R U . . .
H55B H 0.884717 -0.117170 0.071131 0.051 Uiso 1 1 calc R U . . .
C56 C 1.7530(10) 0.0176(3) 0.2390(9) 0.205(5) Uani 1 1 d . . . . .
H56A H 1.821836 0.019641 0.228072 0.308 Uiso 1 1 calc R U . . .
H56B H 1.754750 -0.005286 0.276770 0.308 Uiso 1 1 calc R U . . .
H56C H 1.686594 0.017747 0.169020 0.308 Uiso 1 1 calc R U . . .
C57 C 1.7463(8) 0.0497(2) 0.3051(6) 0.114(2) Uani 1 1 d . U . . .
C58 C 1.6565(7) 0.0534(3) 0.3321(7) 0.140(3) Uani 1 1 d . U . . .
H58 H 1.598778 0.035308 0.310692 0.168 Uiso 1 1 calc R U . . .
C59 C 1.6519(11) 0.0827(4) 0.3884(10) 0.193(5) Uani 1 1 d . U . . .
H59 H 1.590484 0.084285 0.407348 0.232 Uiso 1 1 calc R U . . .
C60 C 1.7296(18) 0.1104(5) 0.4207(11) 0.236(8) Uani 1 1 d . U . . .
H60 H 1.718457 0.131093 0.456934 0.283 Uiso 1 1 calc R U . . .
C61 C 1.8245(13) 0.1087(5) 0.4009(9) 0.216(7) Uani 1 1 d . U . . .
H61 H 1.881905 0.126887 0.426511 0.259 Uiso 1 1 calc R U . . .
C62 C 1.8309(8) 0.0781(3) 0.3402(9) 0.157(4) Uani 1 1 d . U . . .
H62 H 1.892958 0.076262 0.322183 0.188 Uiso 1 1 calc R U . . .
C63 C 1.5194(8) 0.1783(2) 0.1322(7) 0.166(4) Uani 1 1 d . . . . .
H63A H 1.597461 0.176120 0.187569 0.249 Uiso 1 1 calc R U . . .
H63B H 1.511398 0.201043 0.091405 0.249 Uiso 1 1 calc R U . . .
H63C H 1.467659 0.178929 0.166399 0.249 Uiso 1 1 calc R U . . .
C64 C 1.4924(7) 0.1473(2) 0.0601(7) 0.119(2) Uani 1 1 d . U . . .
C65 C 1.5820(6) 0.1200(2) 0.0891(7) 0.115(2) Uani 1 1 d . U . . .
H65 H 1.653141 0.122741 0.149534 0.138 Uiso 1 1 calc R U . . .
C66 C 1.5550(7) 0.0888(3) 0.0205(7) 0.128(3) Uani 1 1 d . U . . .
H66 H 1.611137 0.070414 0.036267 0.154 Uiso 1 1 calc R U . . .
C67 C 1.4461(7) 0.0833(2) -0.0733(6) 0.117(2) Uani 1 1 d . U . . .
H67 H 1.431597 0.061862 -0.116218 0.140 Uiso 1 1 calc R U . . .
C68 C 1.3698(7) 0.1091(2) -0.0955(7) 0.113(2) Uani 1 1 d . U . . .
H68 H 1.299611 0.106812 -0.157293 0.136 Uiso 1 1 calc R U . . .
C69 C 1.3915(5) 0.14202(19) -0.0250(5) 0.0926(18) Uani 1 1 d . U . . .
H69 H 1.333176 0.159620 -0.040402 0.111 Uiso 1 1 calc R U . . .
N1 N 1.0402(3) 0.07833(9) 0.2039(3) 0.0404(8) Uani 1 1 d . . . . .
N2 N 1.0481(3) -0.04856(8) 0.1570(3) 0.0388(8) Uani 1 1 d . . . . .
P1 P 0.95449(9) 0.15729(3) -0.13277(8) 0.0389(3) Uani 1 1 d . . . . .
P2 P 1.00622(9) 0.17620(3) 0.14176(8) 0.0394(3) Uani 1 1 d . . . . .
Ni1 Ni 0.99401(4) 0.20106(2) -0.00927(4) 0.03936(16) Uani 1 1 d . . . . .
H1 H 1.092(3) 0.0876(10) 0.258(3) 0.037(11) Uiso 1 1 d . . . . .
H7 H 1.066(3) -0.0455(9) 0.107(3) 0.028(10) Uiso 1 1 d . . . . .

loop_
_atom_site_aniso_label
_atom_site_aniso_U_11
_atom_site_aniso_U_22
_atom_site_aniso_U_33
_atom_site_aniso_U_23
_atom_site_aniso_U_13
_atom_site_aniso_U_12
C1 0.043(3) 0.035(2) 0.043(2) 0.0053(17) 0.012(2) -0.0003(18)
C2 0.045(3) 0.040(2) 0.048(2) 0.0012(18) 0.011(2) -0.0025(19)
C3 0.043(3) 0.061(3) 0.071(3) 0.004(2) 0.023(3) -0.003(2)
C4 0.044(3) 0.058(3) 0.076(3) 0.009(3) 0.008(3) -0.009(2)
C5 0.052(3) 0.055(3) 0.056(3) -0.005(2) -0.002(3) -0.011(2)
C6 0.050(3) 0.053(3) 0.053(3) -0.004(2) 0.013(2) -0.002(2)
C7 0.052(3) 0.037(2) 0.049(2) -0.0005(18) 0.022(2) -0.0030(19)
C8 0.061(3) 0.059(3) 0.055(3) 0.010(2) 0.021(3) 0.004(2)
C9 0.099(5) 0.089(4) 0.060(3) 0.033(3) 0.036(3) 0.019(3)
C10 0.125(6) 0.086(4) 0.085(4) 0.027(3) 0.070(4) 0.009(4)
C11 0.086(4) 0.063(3) 0.099(4) 0.011(3) 0.062(4) 0.000(3)
C12 0.062(3) 0.047(3) 0.069(3) 0.006(2) 0.034(3) -0.001(2)
C13 0.045(3) 0.039(2) 0.046(2) 0.0076(18) 0.004(2) 0.0069(19)
C14 0.076(4) 0.044(3) 0.055(3) 0.013(2) 0.021(3) 0.001(2)
C15 0.065(3) 0.044(3) 0.064(3) 0.006(2) 0.027(3) -0.011(2)
C16 0.040(3) 0.043(2) 0.062(3) 0.005(2) 0.016(2) -0.0062(19)
C17 0.038(3) 0.037(2) 0.057(3) -0.0018(19) 0.008(2) -0.0056(18)
C18 0.067(3) 0.034(2) 0.061(3) -0.0025(19) 0.019(3) -0.007(2)
C19 0.065(3) 0.034(2) 0.060(3) 0.003(2) 0.022(2) 0.010(2)
C20 0.038(2) 0.039(2) 0.054(3) 0.0052(19) 0.012(2) 0.0109(18)
C21 0.051(3) 0.034(2) 0.049(2) 0.0056(18) 0.019(2) 0.0051(19)
C22 0.068(3) 0.040(3) 0.072(3) 0.001(2) 0.035(3) 0.008(2)
C23 0.082(4) 0.063(3) 0.101(4) 0.002(3) 0.057(4) 0.014(3)
C24 0.123(5) 0.047(3) 0.085(4) -0.004(3) 0.059(4) 0.014(3)
C25 0.104(5) 0.038(3) 0.059(3) -0.009(2) 0.032(3) -0.003(3)
C26 0.068(3) 0.039(2) 0.048(2) 0.0042(19) 0.021(2) 0.001(2)
C27 0.040(3) 0.030(2) 0.049(2) -0.0010(17) 0.010(2) -0.0034(17)
C28 0.061(3) 0.040(2) 0.048(2) 0.0005(19) 0.012(2) -0.002(2)
C29 0.071(4) 0.048(3) 0.048(3) 0.007(2) -0.004(3) -0.004(3)
C30 0.051(3) 0.054(3) 0.088(4) 0.014(3) -0.005(3) 0.004(2)
C31 0.046(3) 0.051(3) 0.091(4) 0.006(3) 0.017(3) 0.004(2)
C32 0.044(3) 0.039(2) 0.058(3) 0.0034(19) 0.013(2) 0.004(2)
C33 0.041(3) 0.038(2) 0.054(2) 0.0027(18) 0.018(2) -0.0005(18)
C34 0.038(2) 0.034(2) 0.044(2) 0.0059(17) 0.015(2) 0.0052(17)
C35 0.039(2) 0.037(2) 0.044(2) 0.0019(17) 0.006(2) -0.0033(18)
C36 0.049(3) 0.033(2) 0.046(2) -0.0048(17) 0.015(2) -0.0065(18)
C37 0.042(2) 0.030(2) 0.043(2) -0.0036(16) 0.013(2) -0.0029(17)
C38 0.046(3) 0.028(2) 0.041(2) 0.0021(16) 0.014(2) -0.0011(17)
C39 0.051(3) 0.032(2) 0.044(2) 0.0003(17) 0.008(2) -0.0047(19)
C40 0.077(3) 0.043(3) 0.048(3) -0.006(2) 0.020(3) -0.002(2)
C41 0.108(5) 0.065(3) 0.051(3) -0.007(2) 0.033(3) -0.008(3)
C42 0.112(5) 0.070(4) 0.046(3) -0.005(3) 0.009(4) -0.022(3)
C43 0.077(4) 0.074(4) 0.059(3) 0.003(3) -0.002(3) -0.013(3)
C44 0.060(3) 0.053(3) 0.051(3) -0.003(2) 0.008(2) -0.009(2)
C45 0.046(3) 0.036(2) 0.040(2) -0.0030(17) 0.010(2) -0.0054(18)
C46 0.061(3) 0.045(3) 0.072(3) 0.008(2) 0.031(3) -0.001(2)
C47 0.086(4) 0.068(4) 0.096(4) 0.013(3) 0.058(4) -0.002(3)
C48 0.071(4) 0.085(4) 0.091(4) -0.006(3) 0.053(3) -0.010(3)
C49 0.050(3) 0.061(3) 0.086(4) -0.007(3) 0.028(3) 0.003(2)
C50 0.051(3) 0.041(3) 0.064(3) 0.000(2) 0.020(2) 0.000(2)
C51 0.044(3) 0.029(2) 0.042(2) 0.0016(16) 0.0142(19) 0.0031(17)
C52 0.073(3) 0.037(2) 0.048(2) -0.0040(18) 0.030(2) -0.006(2)
C53 0.076(3) 0.038(2) 0.064(3) 0.000(2) 0.043(3) -0.008(2)
C54 0.044(2) 0.026(2) 0.049(2) 0.0051(16) 0.022(2) 0.0004(17)
C55 0.040(2) 0.036(2) 0.047(2) 0.0017(17) 0.015(2) -0.0016(18)
C56 0.297(14) 0.174(10) 0.222(11) 0.073(9) 0.185(11) 0.077(10)
C57 0.135(7) 0.124(6) 0.111(5) 0.052(4) 0.080(5) 0.049(5)
C58 0.122(6) 0.191(9) 0.137(7) 0.012(6) 0.084(6) -0.005(6)
C59 0.224(12) 0.224(14) 0.177(12) 0.010(9) 0.130(11) 0.067(9)
C60 0.40(3) 0.215(13) 0.117(9) -0.023(8) 0.136(14) -0.023(12)
C61 0.247(15) 0.237(13) 0.098(9) 0.030(7) 0.013(8) -0.061(13)
C62 0.103(6) 0.203(11) 0.164(10) 0.098(7) 0.057(7) 0.011(6)
C63 0.276(11) 0.132(7) 0.158(7) -0.062(6) 0.158(8) -0.082(7)
C64 0.109(6) 0.143(6) 0.119(6) 0.031(5) 0.063(5) -0.011(4)
C65 0.089(5) 0.145(7) 0.128(6) 0.052(4) 0.063(5) 0.030(4)
C66 0.099(5) 0.166(7) 0.128(7) 0.052(5) 0.056(5) 0.033(6)
C67 0.129(6) 0.111(6) 0.137(6) 0.008(5) 0.083(5) 0.007(4)
C68 0.116(6) 0.093(5) 0.153(6) 0.032(4) 0.078(5) 0.025(4)
C69 0.069(4) 0.101(5) 0.100(5) 0.021(3) 0.030(3) -0.006(3)
N1 0.043(2) 0.0308(18) 0.0393(19) -0.0031(15) 0.0103(18) -0.0025(15)
N2 0.047(2) 0.0318(18) 0.0367(19) 0.0040(14) 0.0178(17) -0.0037(15)
P1 0.0379(6) 0.0315(5) 0.0418(6) 0.0010(4) 0.0119(5) -0.0005(4)
P2 0.0387(6) 0.0312(5) 0.0432(6) 0.0018(4) 0.0130(5) 0.0011(4)
Ni1 0.0393(3) 0.0292(3) 0.0429(3) 0.0018(2) 0.0114(2) -0.0005(2)

loop_
_atom_type_symbol
_atom_type_description
_atom_type_scat_dispersion_real
_atom_type_scat_dispersion_imag
_atom_type_scat_source
C C 0.0033 0.0016 'International Tables Vol C Tables 4.2.6.8 and 6.1.1.4'
H H 0.0000 0.0000 'International Tables Vol C Tables 4.2.6.8 and 6.1.1.4'
N N 0.0061 0.0033 'International Tables Vol C Tables 4.2.6.8 and 6.1.1.4'
P P 0.1023 0.0942 'International Tables Vol C Tables 4.2.6.8 and 6.1.1.4'
Ni Ni 0.3393 1.1124 'International Tables Vol C Tables 4.2.6.8 and 6.1.1.4'

loop_
_citation_id
_citation_doi
_citation_year
1 10.1039/D3DT03163B 2023

loop_
_geom_angle_atom_site_label_1
_geom_angle_atom_site_label_2
_geom_angle_atom_site_label_3
_geom_angle
_geom_angle_site_symmetry_1
_geom_angle_site_symmetry_3
_geom_angle_publ_flag
C6 C1 C2 116.8(4) . . ?
C6 C1 P1 124.6(3) . . ?
C2 C1 P1 118.6(3) . . ?
C3 C2 C1 122.2(4) . . ?
C3 C2 H2 118.9 . . ?
C1 C2 H2 118.9 . . ?
C4 C3 C2 119.5(5) . . ?
C4 C3 H3 120.3 . . ?
C2 C3 H3 120.3 . . ?
C3 C4 C5 119.8(4) . . ?
C3 C4 H4 120.1 . . ?
C5 C4 H4 120.1 . . ?
C4 C5 C6 120.5(4) . . ?
C4 C5 H5 119.7 . . ?
C6 C5 H5 119.7 . . ?
C5 C6 C1 121.1(4) . . ?
C5 C6 H6 119.5 . . ?
C1 C6 H6 119.5 . . ?
C12 C7 C8 116.6(4) . . ?
C12 C7 P1 120.9(3) . . ?
C8 C7 P1 122.0(3) . . ?
C9 C8 C7 120.9(5) . . ?
C9 C8 H8 119.6 . . ?
C7 C8 H8 119.6 . . ?
C10 C9 C8 120.5(5) . . ?
C10 C9 H9 119.8 . . ?
C8 C9 H9 119.8 . . ?
C11 C10 C9 120.3(5) . . ?
C11 C10 H10 119.8 . . ?
C9 C10 H10 119.8 . . ?
C10 C11 C12 118.8(5) . . ?
C10 C11 H11 120.6 . . ?
C12 C11 H11 120.6 . . ?
C11 C12 C7 122.9(5) . . ?
C11 C12 H12 118.6 . . ?
C7 C12 H12 118.6 . . ?
C20 C13 C14 122.7(4) . . ?
C20 C13 Ni1 71.0(2) . . ?
C14 C13 Ni1 111.3(3) . . ?
C20 C13 H13 114.7 . . ?
C14 C13 H13 114.7 . . ?
Ni1 C13 H13 114.7 . . ?
C13 C14 C15 113.9(3) . . ?
C13 C14 H14A 108.8 . . ?
C15 C14 H14A 108.8 . . ?
C13 C14 H14B 108.8 . . ?
C15 C14 H14B 108.8 . . ?
H14A C14 H14B 107.7 . . ?
C16 C15 C14 114.0(4) . . ?
C16 C15 H15A 108.7 . . ?
C14 C15 H15A 108.7 . . ?
C16 C15 H15B 108.7 . . ?
C14 C15 H15B 108.7 . . ?
H15A C15 H15B 107.6 . . ?
C17 C16 C15 123.4(4) . . ?
C17 C16 Ni1 71.3(2) . . ?
C15 C16 Ni1 109.9(3) . . ?
C17 C16 H16 114.7 . . ?
C15 C16 H16 114.7 . . ?
Ni1 C16 H16 114.7 . . ?
C16 C17 C18 122.8(4) . . ?
C16 C17 Ni1 70.7(2) . . ?
C18 C17 Ni1 112.0(3) . . ?
C16 C17 H17 114.5 . . ?
C18 C17 H17 114.5 . . ?
Ni1 C17 H17 114.5 . . ?
C17 C18 C19 114.3(3) . . ?
C17 C18 H18A 108.7 . . ?
C19 C18 H18A 108.7 . . ?
C17 C18 H18B 108.7 . . ?
C19 C18 H18B 108.7 . . ?
H18A C18 H18B 107.6 . . ?
C20 C19 C18 113.5(3) . . ?
C20 C19 H19A 108.9 . . ?
C18 C19 H19A 108.9 . . ?
C20 C19 H19B 108.9 . . ?
C18 C19 H19B 108.9 . . ?
H19A C19 H19B 107.7 . . ?
C13 C20 C19 123.3(4) . . ?
C13 C20 Ni1 71.2(2) . . ?
C19 C20 Ni1 110.7(3) . . ?
C13 C20 H20 114.6 . . ?
C19 C20 H20 114.6 . . ?
Ni1 C20 H20 114.6 . . ?
C22 C21 C26 117.6(4) . . ?
C22 C21 P2 120.6(3) . . ?
C26 C21 P2 121.4(3) . . ?
C21 C22 C23 121.7(5) . . ?
C21 C22 H22 119.2 . . ?
C23 C22 H22 119.2 . . ?
C24 C23 C22 119.5(5) . . ?
C24 C23 H23 120.2 . . ?
C22 C23 H23 120.2 . . ?
C25 C24 C23 120.3(5) . . ?
C25 C24 H24 119.8 . . ?
C23 C24 H24 119.8 . . ?
C24 C25 C26 120.0(5) . . ?
C24 C25 H25 120.0 . . ?
C26 C25 H25 120.0 . . ?
C25 C26 C21 120.9(5) . . ?
C25 C26 H26 119.6 . . ?
C21 C26 H26 119.6 . . ?
C32 C27 C28 118.3(4) . . ?
C32 C27 P2 118.8(3) . . ?
C28 C27 P2 122.6(3) . . ?
C29 C28 C27 120.3(5) . . ?
C29 C28 H28 119.8 . . ?
C27 C28 H28 119.8 . . ?
C30 C29 C28 120.3(5) . . ?
C30 C29 H29 119.8 . . ?
C28 C29 H29 119.8 . . ?
C31 C30 C29 120.2(5) . . ?
C31 C30 H30 119.9 . . ?
C29 C30 H30 119.9 . . ?
C30 C31 C32 119.6(5) . . ?
C30 C31 H31 120.2 . . ?
C32 C31 H31 120.2 . . ?
C27 C32 C31 121.2(4) . . ?
C27 C32 H32 119.4 . . ?
C31 C32 H32 119.4 . . ?
C34 C33 P2 120.8(3) . . ?
C34 C33 H33A 107.1 . . ?
P2 C33 H33A 107.1 . . ?
C34 C33 H33B 107.1 . . ?
P2 C33 H33B 107.1 . . ?
H33A C33 H33B 106.8 . . ?
C35 C34 N1 106.2(3) . . ?
C35 C34 C33 130.1(4) . . ?
N1 C34 C33 122.8(3) . . ?
C34 C35 C36 108.2(3) . . ?
C34 C35 H35 125.9 . . ?
C36 C35 H35 125.9 . . ?
C37 C36 C35 108.0(3) . . ?
C37 C36 H36 126.0 . . ?
C35 C36 H36 126.0 . . ?
C36 C37 N1 106.1(3) . . ?
C36 C37 C38 131.0(3) . . ?
N1 C37 C38 122.8(3) . . ?
C37 C38 C51 108.6(3) . . ?
C37 C38 C45 109.6(3) . . ?
C51 C38 C45 110.6(3) . . ?
C37 C38 C39 110.1(3) . . ?
C51 C38 C39 107.6(3) . . ?
C45 C38 C39 110.4(3) . . ?
C40 C39 C44 117.9(4) . . ?
C40 C39 C38 120.3(4) . . ?
C44 C39 C38 121.8(4) . . ?
C39 C40 C41 121.1(5) . . ?
C39 C40 H40 119.4 . . ?
C41 C40 H40 119.4 . . ?
C42 C41 C40 120.1(5) . . ?
C42 C41 H41 120.0 . . ?
C40 C41 H41 120.0 . . ?
C43 C42 C41 120.1(5) . . ?
C43 C42 H42 119.9 . . ?
C41 C42 H42 119.9 . . ?
C42 C43 C44 120.3(5) . . ?
C42 C43 H43 119.9 . . ?
C44 C43 H43 119.9 . . ?
C43 C44 C39 120.5(5) . . ?
C43 C44 H44 119.7 . . ?
C39 C44 H44 119.7 . . ?
C46 C45 C50 116.6(4) . . ?
C46 C45 C38 122.2(4) . . ?
C50 C45 C38 121.2(4) . . ?
C47 C46 C45 122.2(5) . . ?
C47 C46 H46 118.9 . . ?
C45 C46 H46 118.9 . . ?
C48 C47 C46 119.7(5) . . ?
C48 C47 H47 120.2 . . ?
C46 C47 H47 120.2 . . ?
C49 C48 C47 119.7(5) . . ?
C49 C48 H48 120.1 . . ?
C47 C48 H48 120.1 . . ?
C48 C49 C50 120.3(5) . . ?
C48 C49 H49 119.9 . . ?
C50 C49 H49 119.9 . . ?
C49 C50 C45 121.4(4) . . ?
C49 C50 H50 119.3 . . ?
C45 C50 H50 119.3 . . ?
C52 C51 N2 106.4(3) . . ?
C52 C51 C38 131.4(3) . . ?
N2 C51 C38 122.0(3) . . ?
C51 C52 C53 107.9(4) . . ?
C51 C52 H52 126.0 . . ?
C53 C52 H52 126.0 . . ?
C54 C53 C52 107.9(4) . . ?
C54 C53 H53 126.0 . . ?
C52 C53 H53 126.0 . . ?
N2 C54 C53 106.3(3) . . ?
N2 C54 C55 120.9(3) . . ?
C53 C54 C55 132.7(3) . . ?
C54 C55 P1 119.1(3) . 3_755 ?
C54 C55 H55A 107.5 . . ?
P1 C55 H55A 107.5 3_755 . ?
C54 C55 H55B 107.5 . . ?
P1 C55 H55B 107.5 3_755 . ?
H55A C55 H55B 107.0 . . ?
C57 C56 H56A 109.5 . . ?
C57 C56 H56B 109.5 . . ?
H56A C56 H56B 109.5 . . ?
C57 C56 H56C 109.5 . . ?
H56A C56 H56C 109.5 . . ?
H56B C56 H56C 109.5 . . ?
C58 C57 C62 117.3(9) . . ?
C58 C57 C56 121.1(10) . . ?
C62 C57 C56 121.5(9) . . ?
C59 C58 C57 119.5(11) . . ?
C59 C58 H58 120.3 . . ?
C57 C58 H58 120.3 . . ?
C58 C59 C60 124.4(14) . . ?
C58 C59 H59 117.8 . . ?
C60 C59 H59 117.8 . . ?
C59 C60 C61 120.5(16) . . ?
C59 C60 H60 119.7 . . ?
C61 C60 H60 119.7 . . ?
C60 C61 C62 116.1(15) . . ?
C60 C61 H61 121.9 . . ?
C62 C61 H61 121.9 . . ?
C61 C62 C57 122.0(11) . . ?
C61 C62 H62 119.0 . . ?
C57 C62 H62 119.0 . . ?
C64 C63 H63A 109.5 . . ?
C64 C63 H63B 109.5 . . ?
H63A C63 H63B 109.5 . . ?
C64 C63 H63C 109.5 . . ?
H63A C63 H63C 109.5 . . ?
H63B C63 H63C 109.5 . . ?
C69 C64 C63 124.5(9) . . ?
C69 C64 C65 120.8(8) . . ?
C63 C64 C65 114.7(8) . . ?
C66 C65 C64 115.1(8) . . ?
C66 C65 H65 122.5 . . ?
C64 C65 H65 122.5 . . ?
C65 C66 C67 124.3(8) . . ?
C65 C66 H66 117.9 . . ?
C67 C66 H66 117.9 . . ?
C68 C67 C66 117.5(8) . . ?
C68 C67 H67 121.3 . . ?
C66 C67 H67 121.3 . . ?
C67 C68 C69 120.9(8) . . ?
C67 C68 H68 119.5 . . ?
C69 C68 H68 119.5 . . ?
C64 C69 C68 121.3(7) . . ?
C64 C69 H69 119.3 . . ?
C68 C69 H69 119.3 . . ?
C34 N1 C37 111.5(3) . . ?
C34 N1 H1 126(3) . . ?
C37 N1 H1 123(3) . . ?
C54 N2 C51 111.4(3) . . ?
C54 N2 H7 125(2) . . ?
C51 N2 H7 123(2) . . ?
C7 P1 C1 101.79(18) . . ?
C7 P1 C55 101.78(18) . 3_755 ?
C1 P1 C55 102.84(17) . 3_755 ?
C7 P1 Ni1 115.04(13) . . ?
C1 P1 Ni1 114.24(14) . . ?
C55 P1 Ni1 118.88(12) 3_755 . ?
C21 P2 C27 101.48(18) . . ?
C21 P2 C33 97.39(18) . . ?
C27 P2 C33 98.45(17) . . ?
C21 P2 Ni1 113.39(12) . . ?
C27 P2 Ni1 117.32(14) . . ?
C33 P2 Ni1 124.76(13) . . ?
C16 Ni1 C17 38.07(15) . . ?
C16 Ni1 C20 99.45(17) . . ?
C17 Ni1 C20 83.64(16) . . ?
C16 Ni1 C13 84.34(16) . . ?
C17 Ni1 C13 92.53(16) . . ?
C20 Ni1 C13 37.73(14) . . ?
C16 Ni1 P2 125.88(12) . . ?
C17 Ni1 P2 95.25(12) . . ?
C20 Ni1 P2 99.43(12) . . ?
C13 Ni1 P2 135.03(13) . . ?
C16 Ni1 P1 101.35(13) . . ?
C17 Ni1 P1 137.83(12) . . ?
C20 Ni1 P1 123.70(11) . . ?
C13 Ni1 P1 93.73(12) . . ?
P2 Ni1 P1 108.95(4) . . ?

loop_
_geom_bond_atom_site_label_1
_geom_bond_atom_site_label_2
_geom_bond_distance
_geom_bond_site_symmetry_2
_geom_bond_publ_flag
C1 C6 1.389(5) . ?
C1 C2 1.390(5) . ?
C1 P1 1.845(4) . ?
C2 C3 1.387(5) . ?
C2 H2 0.9300 . ?
C3 C4 1.362(6) . ?
C3 H3 0.9300 . ?
C4 C5 1.377(7) . ?
C4 H4 0.9300 . ?
C5 C6 1.381(6) . ?
C5 H5 0.9300 . ?
C6 H6 0.9300 . ?
C7 C12 1.393(6) . ?
C7 C8 1.395(5) . ?
C7 P1 1.829(4) . ?
C8 C9 1.382(6) . ?
C8 H8 0.9300 . ?
C9 C10 1.373(7) . ?
C9 H9 0.9300 . ?
C10 C11 1.371(7) . ?
C10 H10 0.9300 . ?
C11 C12 1.376(6) . ?
C11 H11 0.9300 . ?
C12 H12 0.9300 . ?
C13 C20 1.374(5) . ?
C13 C14 1.514(6) . ?
C13 Ni1 2.126(4) . ?
C13 H13 0.9800 . ?
C14 C15 1.549(6) . ?
C14 H14A 0.9700 . ?
C14 H14B 0.9700 . ?
C15 C16 1.511(5) . ?
C15 H15A 0.9700 . ?
C15 H15B 0.9700 . ?
C16 C17 1.376(5) . ?
C16 Ni1 2.105(4) . ?
C16 H16 0.9800 . ?
C17 C18 1.515(5) . ?
C17 Ni1 2.113(4) . ?
C17 H17 0.9800 . ?
C18 C19 1.542(6) . ?
C18 H18A 0.9700 . ?
C18 H18B 0.9700 . ?
C19 C20 1.505(5) . ?
C19 H19A 0.9700 . ?
C19 H19B 0.9700 . ?
C20 Ni1 2.123(4) . ?
C20 H20 0.9800 . ?
C21 C22 1.379(6) . ?
C21 C26 1.405(5) . ?
C21 P2 1.833(4) . ?
C22 C23 1.386(6) . ?
C22 H22 0.9300 . ?
C23 C24 1.375(7) . ?
C23 H23 0.9300 . ?
C24 C25 1.375(7) . ?
C24 H24 0.9300 . ?
C25 C26 1.380(6) . ?
C25 H25 0.9300 . ?
C26 H26 0.9300 . ?
C27 C32 1.379(5) . ?
C27 C28 1.395(5) . ?
C27 P2 1.837(4) . ?
C28 C29 1.390(6) . ?
C28 H28 0.9300 . ?
C29 C30 1.371(7) . ?
C29 H29 0.9300 . ?
C30 C31 1.369(7) . ?
C30 H30 0.9300 . ?
C31 C32 1.395(6) . ?
C31 H31 0.9300 . ?
C32 H32 0.9300 . ?
C33 C34 1.487(5) . ?
C33 P2 1.886(4) . ?
C33 H33A 0.9700 . ?
C33 H33B 0.9700 . ?
C34 C35 1.366(5) . ?
C34 N1 1.371(5) . ?
C35 C36 1.421(5) . ?
C35 H35 0.9300 . ?
C36 C37 1.367(5) . ?
C36 H36 0.9300 . ?
C37 N1 1.375(4) . ?
C37 C38 1.524(5) . ?
C38 C51 1.531(5) . ?
C38 C45 1.538(6) . ?
C38 C39 1.548(5) . ?
C39 C40 1.377(6) . ?
C39 C44 1.399(6) . ?
C40 C41 1.396(6) . ?
C40 H40 0.9300 . ?
C41 C42 1.371(7) . ?
C41 H41 0.9300 . ?
C42 C43 1.360(8) . ?
C42 H42 0.9300 . ?
C43 C44 1.397(6) . ?
C43 H43 0.9300 . ?
C44 H44 0.9300 . ?
C45 C46 1.381(5) . ?
C45 C50 1.398(6) . ?
C46 C47 1.380(6) . ?
C46 H46 0.9300 . ?
C47 C48 1.374(7) . ?
C47 H47 0.9300 . ?
C48 C49 1.369(7) . ?
C48 H48 0.9300 . ?
C49 C50 1.377(6) . ?
C49 H49 0.9300 . ?
C50 H50 0.9300 . ?
C51 C52 1.356(5) . ?
C51 N2 1.370(5) . ?
C52 C53 1.417(5) . ?
C52 H52 0.9300 . ?
C53 C54 1.366(5) . ?
C53 H53 0.9300 . ?
C54 N2 1.360(5) . ?
C54 C55 1.500(5) . ?
C55 P1 1.868(4) 3_755 ?
C55 H55A 0.9700 . ?
C55 H55B 0.9700 . ?
C56 C57 1.475(11) . ?
C56 H56A 0.9600 . ?
C56 H56B 0.9600 . ?
C56 H56C 0.9600 . ?
C57 C58 1.359(10) . ?
C57 C62 1.410(12) . ?
C58 C59 1.310(12) . ?
C58 H58 0.9300 . ?
C59 C60 1.338(17) . ?
C59 H59 0.9300 . ?
C60 C61 1.358(18) . ?
C60 H60 0.9300 . ?
C61 C62 1.391(15) . ?
C61 H61 0.9300 . ?
C62 H62 0.9300 . ?
C63 C64 1.416(9) . ?
C63 H63A 0.9600 . ?
C63 H63B 0.9600 . ?
C63 H63C 0.9600 . ?
C64 C69 1.321(8) . ?
C64 C65 1.428(10) . ?
C65 C66 1.392(10) . ?
C65 H65 0.9300 . ?
C66 C67 1.436(10) . ?
C66 H66 0.9300 . ?
C67 C68 1.282(8) . ?
C67 H67 0.9300 . ?
C68 C69 1.461(9) . ?
C68 H68 0.9300 . ?
C69 H69 0.9300 . ?
N1 H1 0.82(3) . ?
N2 H7 0.81(3) . ?
P1 Ni1 2.1795(11) . ?
P2 Ni1 2.1672(11) . ?

loop_
_geom_torsion_atom_site_label_1
_geom_torsion_atom_site_label_2
_geom_torsion_atom_site_label_3
_geom_torsion_atom_site_label_4
_geom_torsion
_geom_torsion_site_symmetry_1
_geom_torsion_site_symmetry_2
_geom_torsion_site_symmetry_3
_geom_torsion_site_symmetry_4
_geom_torsion_publ_flag
C6 C1 C2 C3 0.6(6) . . . . ?
P1 C1 C2 C3 179.9(3) . . . . ?
C1 C2 C3 C4 -1.1(6) . . . . ?
C2 C3 C4 C5 1.0(7) . . . . ?
C3 C4 C5 C6 -0.5(7) . . . . ?
C4 C5 C6 C1 0.0(7) . . . . ?
C2 C1 C6 C5 -0.1(6) . . . . ?
P1 C1 C6 C5 -179.3(3) . . . . ?
C12 C7 C8 C9 0.4(7) . . . . ?
P1 C7 C8 C9 172.3(4) . . . . ?
C7 C8 C9 C10 0.6(8) . . . . ?
C8 C9 C10 C11 -0.5(9) . . . . ?
C9 C10 C11 C12 -0.4(9) . . . . ?
C10 C11 C12 C7 1.5(8) . . . . ?
C8 C7 C12 C11 -1.4(6) . . . . ?
P1 C7 C12 C11 -173.4(4) . . . . ?
C20 C13 C14 C15 89.4(5) . . . . ?
Ni1 C13 C14 C15 8.8(5) . . . . ?
C13 C14 C15 C16 -24.8(5) . . . . ?
C14 C15 C16 C17 -52.0(5) . . . . ?
C14 C15 C16 Ni1 28.2(4) . . . . ?
C15 C16 C17 C18 -2.3(6) . . . . ?
Ni1 C16 C17 C18 -104.3(4) . . . . ?
C15 C16 C17 Ni1 101.9(4) . . . . ?
C16 C17 C18 C19 89.5(5) . . . . ?
Ni1 C17 C18 C19 9.0(5) . . . . ?
C17 C18 C19 C20 -23.5(5) . . . . ?
C14 C13 C20 C19 -0.6(6) . . . . ?
Ni1 C13 C20 C19 103.0(4) . . . . ?
C14 C13 C20 Ni1 -103.6(4) . . . . ?
C18 C19 C20 C13 -54.3(5) . . . . ?
C18 C19 C20 Ni1 26.3(4) . . . . ?
C26 C21 C22 C23 0.6(6) . . . . ?
P2 C21 C22 C23 -172.3(4) . . . . ?
C21 C22 C23 C24 -0.1(7) . . . . ?
C22 C23 C24 C25 -0.7(8) . . . . ?
C23 C24 C25 C26 1.0(8) . . . . ?
C24 C25 C26 C21 -0.5(7) . . . . ?
C22 C21 C26 C25 -0.3(6) . . . . ?
P2 C21 C26 C25 172.5(3) . . . . ?
C32 C27 C28 C29 -0.6(6) . . . . ?
P2 C27 C28 C29 173.3(3) . . . . ?
C27 C28 C29 C30 -0.3(7) . . . . ?
C28 C29 C30 C31 0.8(7) . . . . ?
C29 C30 C31 C32 -0.5(7) . . . . ?
C28 C27 C32 C31 0.9(6) . . . . ?
P2 C27 C32 C31 -173.3(3) . . . . ?
C30 C31 C32 C27 -0.4(7) . . . . ?
P2 C33 C34 C35 -124.4(4) . . . . ?
P2 C33 C34 N1 68.4(5) . . . . ?
N1 C34 C35 C36 1.1(4) . . . . ?
C33 C34 C35 C36 -167.8(4) . . . . ?
C34 C35 C36 C37 -0.4(5) . . . . ?
C35 C36 C37 N1 -0.5(4) . . . . ?
C35 C36 C37 C38 -176.7(4) . . . . ?
C36 C37 C38 C51 -35.1(6) . . . . ?
N1 C37 C38 C51 149.2(4) . . . . ?
C36 C37 C38 C45 85.8(5) . . . . ?
N1 C37 C38 C45 -89.9(4) . . . . ?
C36 C37 C38 C39 -152.6(4) . . . . ?
N1 C37 C38 C39 31.7(5) . . . . ?
C37 C38 C39 C40 45.6(5) . . . . ?
C51 C38 C39 C40 -72.6(4) . . . . ?
C45 C38 C39 C40 166.7(4) . . . . ?
C37 C38 C39 C44 -134.6(4) . . . . ?
C51 C38 C39 C44 107.3(4) . . . . ?
C45 C38 C39 C44 -13.5(5) . . . . ?
C44 C39 C40 C41 -1.3(6) . . . . ?
C38 C39 C40 C41 178.5(4) . . . . ?
C39 C40 C41 C42 0.6(7) . . . . ?
C40 C41 C42 C43 -0.1(8) . . . . ?
C41 C42 C43 C44 0.2(8) . . . . ?
C42 C43 C44 C39 -1.0(7) . . . . ?
C40 C39 C44 C43 1.5(6) . . . . ?
C38 C39 C44 C43 -178.3(4) . . . . ?
C37 C38 C45 C46 26.0(5) . . . . ?
C51 C38 C45 C46 145.6(4) . . . . ?
C39 C38 C45 C46 -95.4(4) . . . . ?
C37 C38 C45 C50 -155.6(3) . . . . ?
C51 C38 C45 C50 -35.9(5) . . . . ?
C39 C38 C45 C50 83.0(4) . . . . ?
C50 C45 C46 C47 -1.0(6) . . . . ?
C38 C45 C46 C47 177.6(4) . . . . ?
C45 C46 C47 C48 0.9(8) . . . . ?
C46 C47 C48 C49 -0.7(8) . . . . ?
C47 C48 C49 C50 0.6(8) . . . . ?
C48 C49 C50 C45 -0.8(7) . . . . ?
C46 C45 C50 C49 0.9(6) . . . . ?
C38 C45 C50 C49 -177.6(4) . . . . ?
C37 C38 C51 C52 -95.6(5) . . . . ?
C45 C38 C51 C52 144.2(4) . . . . ?
C39 C38 C51 C52 23.5(6) . . . . ?
C37 C38 C51 N2 79.2(4) . . . . ?
C45 C38 C51 N2 -41.0(5) . . . . ?
C39 C38 C51 N2 -161.7(4) . . . . ?
N2 C51 C52 C53 0.0(5) . . . . ?
C38 C51 C52 C53 175.4(4) . . . . ?
C51 C52 C53 C54 1.3(5) . . . . ?
C52 C53 C54 N2 -2.0(5) . . . . ?
C52 C53 C54 C55 174.5(4) . . . . ?
N2 C54 C55 P1 113.1(4) . . . 3_755 ?
C53 C54 C55 P1 -62.9(6) . . . 3_755 ?
C62 C57 C58 C59 0.1(13) . . . . ?
C56 C57 C58 C59 -178.2(10) . . . . ?
C57 C58 C59 C60 1(2) . . . . ?
C58 C59 C60 C61 -4(3) . . . . ?
C59 C60 C61 C62 4(2) . . . . ?
C60 C61 C62 C57 -2.6(19) . . . . ?
C58 C57 C62 C61 0.6(14) . . . . ?
C56 C57 C62 C61 178.9(10) . . . . ?
C69 C64 C65 C66 1.4(10) . . . . ?
C63 C64 C65 C66 178.3(7) . . . . ?
C64 C65 C66 C67 -0.3(11) . . . . ?
C65 C66 C67 C68 1.0(12) . . . . ?
C66 C67 C68 C69 -2.5(10) . . . . ?
C63 C64 C69 C68 -179.6(6) . . . . ?
C65 C64 C69 C68 -3.0(10) . . . . ?
C67 C68 C69 C64 3.7(10) . . . . ?
C35 C34 N1 C37 -1.4(4) . . . . ?
C33 C34 N1 C37 168.4(3) . . . . ?
C36 C37 N1 C34 1.2(4) . . . . ?
C38 C37 N1 C34 177.8(3) . . . . ?
C53 C54 N2 C51 2.1(5) . . . . ?
C55 C54 N2 C51 -174.9(3) . . . . ?
C52 C51 N2 C54 -1.3(5) . . . . ?
C38 C51 N2 C54 -177.3(3) . . . . ?
C12 C7 P1 C1 -148.8(3) . . . . ?
C8 C7 P1 C1 39.6(4) . . . . ?
C12 C7 P1 C55 -42.9(4) . . . 3_755 ?
C8 C7 P1 C55 145.6(3) . . . 3_755 ?
C12 C7 P1 Ni1 87.1(3) . . . . ?
C8 C7 P1 Ni1 -84.5(4) . . . . ?
C6 C1 P1 C7 41.7(4) . . . . ?
C2 C1 P1 C7 -137.5(3) . . . . ?
C6 C1 P1 C55 -63.5(4) . . . 3_755 ?
C2 C1 P1 C55 117.3(3) . . . 3_755 ?
C6 C1 P1 Ni1 166.3(3) . . . . ?
C2 C1 P1 Ni1 -12.9(3) . . . . ?
C22 C21 P2 C27 -147.0(3) . . . . ?
C26 C21 P2 C27 40.4(4) . . . . ?
C22 C21 P2 C33 -46.8(4) . . . . ?
C26 C21 P2 C33 140.6(3) . . . . ?
C22 C21 P2 Ni1 86.2(3) . . . . ?
C26 C21 P2 Ni1 -86.3(3) . . . . ?
C32 C27 P2 C21 -146.1(3) . . . . ?
C28 C27 P2 C21 40.0(4) . . . . ?
C32 C27 P2 C33 114.5(3) . . . . ?
C28 C27 P2 C33 -59.4(3) . . . . ?
C32 C27 P2 Ni1 -22.0(4) . . . . ?
C28 C27 P2 Ni1 164.1(3) . . . . ?
C34 C33 P2 C21 -155.7(3) . . . . ?
C34 C33 P2 C27 -52.9(3) . . . . ?
C34 C33 P2 Ni1 79.0(3) . . . . ?
